data_2226040
loop_
_publ_author_name
'Tabatabaee, Masoumeh'

_publ_section_title
;
 (2-Aminopyrimidine-\k<i>N</i>^1^)diaqua(pyridine-2,6-dicarboxylato-\k^3^<i>O</i>^2^,<i>N</i>,<i>O</i>^6^)nickel(II)
 monohydrate
;
_journal_coeditor_code BH2281
_journal_issue 6
_journal_name_full 'Acta Crystallographica Section E'
_journal_page_first m647
_journal_page_last m648
_journal_paper_doi 10.1107/S1600536810016843
_journal_volume 66
_journal_year 2010
_chemical_formula_iupac '[Ni (C7 H3 N O4) (C4 H5 N3) (H2 O)2], H2 O'
_chemical_formula_moiety 'C11 H12 N4 Ni O6, H2 O'
_chemical_formula_sum 'C11 H14 N4 Ni O7'
_chemical_formula_weight 372.97
_chemical_name_systematic
;
(2-Aminopyrimidine-\k<i>N</i>^1^)diaqua(pyridine-2,6-dicarboxylato-
\k^3^<i>O</i>^2^,<i>N</i>,<i>O</i>^6^)nickel(II) monohydrate
;
_space_group_IT_number 14
_symmetry_cell_setting monoclinic
_symmetry_space_group_name_Hall '-P 2ybc'
_symmetry_space_group_name_H-M 'P 1 21/c 1'
_atom_sites_solution_hydrogens mixed
_atom_sites_solution_primary direct
_atom_sites_solution_secondary difmap
_audit_creation_method SHELXTL
_cell_angle_alpha 90.00
_cell_angle_beta 102.677(2)
_cell_angle_gamma 90.00
_cell_formula_units_Z 4
_cell_length_a 9.6073(8)
_cell_length_b 10.2038(10)
_cell_length_c 14.6095(15)
_cell_measurement_reflns_used 896
_cell_measurement_temperature 120(2)
_cell_measurement_theta_max 24.97
_cell_measurement_theta_min 2.89
_cell_volume 1397.3(2)
_computing_cell_refinement 'SAINT-Plus (Bruker, 1998)'
_computing_data_collection 'SMART (Bruker, 1998)'
_computing_data_reduction 'SAINT-Plus (Bruker, 1998)'
_computing_molecular_graphics 'SHELXTL (Sheldrick, 2008)'
_computing_publication_material 'SHELXTL (Sheldrick, 2008)'
_computing_structure_refinement 'SHELXTL (Sheldrick, 2008)'
_computing_structure_solution 'SHELXTL (Sheldrick, 2008)'
_diffrn_ambient_temperature 120(2)
_diffrn_measured_fraction_theta_full 0.994
_diffrn_measured_fraction_theta_max 0.994
_diffrn_measurement_device_type 'Bruker SMART 1000 CCD area-detector'
_diffrn_measurement_method '\f and \w scans'
_diffrn_radiation_monochromator graphite
_diffrn_radiation_source 'fine-focus sealed tube'
_diffrn_radiation_type MoK\a
_diffrn_radiation_wavelength 0.71073
_diffrn_reflns_av_R_equivalents 0.0289
_diffrn_reflns_av_sigmaI/netI 0.0212
_diffrn_reflns_limit_h_max 11
_diffrn_reflns_limit_h_min -11
_diffrn_reflns_limit_k_max 12
_diffrn_reflns_limit_k_min -12
_diffrn_reflns_limit_l_max 17
_diffrn_reflns_limit_l_min -18
_diffrn_reflns_number 12010
_diffrn_reflns_theta_full 26.00
_diffrn_reflns_theta_max 26.00
_diffrn_reflns_theta_min 2.17
_exptl_absorpt_coefficient_mu 1.435
_exptl_absorpt_correction_T_max 0.810
_exptl_absorpt_correction_T_min 0.717
_exptl_absorpt_correction_type multi-scan
_exptl_absorpt_process_details '(SADABS; Bruker, 1998)'
_exptl_crystal_colour blue
_exptl_crystal_density_diffrn 1.773
_exptl_crystal_density_method 'not measured'
_exptl_crystal_description prism
_exptl_crystal_F_000 768
_exptl_crystal_size_max 0.24
_exptl_crystal_size_mid 0.22
_exptl_crystal_size_min 0.15
_refine_diff_density_max 0.645
_refine_diff_density_min -0.510
_refine_ls_extinction_method none
_refine_ls_goodness_of_fit_ref 1.008
_refine_ls_hydrogen_treatment constr
_refine_ls_matrix_type full
_refine_ls_number_constraints 0
_refine_ls_number_parameters 208
_refine_ls_number_reflns 2725
_refine_ls_number_restraints 0
_refine_ls_restrained_S_all 1.008
_refine_ls_R_factor_all 0.0618
_refine_ls_R_factor_gt 0.0556
_refine_ls_shift/su_max 0.000
_refine_ls_shift/su_mean 0.000
_refine_ls_structure_factor_coef Fsqd
_refine_ls_weighting_details 'calc w=1/[\s^2^(Fo^2^)+(0.07P)^2^+9.0P] where P=(Fo^2^+2Fc^2^)/3'
_refine_ls_weighting_scheme calc
_refine_ls_wR_factor_gt 0.1585
_refine_ls_wR_factor_ref 0.1625
_reflns_number_gt 2396
_reflns_number_total 2725
_reflns_threshold_expression I>2\s(I)
_cod_data_source_file bh2281.cif
_cod_data_source_block I
_cod_original_sg_symbol_H-M 'P 21/c'
_cod_database_code 2226040
_cod_database_fobs_code 2226040

loop_
_symmetry_equiv_pos_as_xyz
'x, y, z'
'-x, y+1/2, -z+1/2'
'-x, -y, -z'
'x, -y-1/2, z-1/2'

loop_
_atom_site_type_symbol
_atom_site_label
_atom_site_fract_x
_atom_site_fract_y
_atom_site_fract_z
_atom_site_U_iso_or_equiv
_atom_site_adp_type
_atom_site_calc_flag
_atom_site_refinement_flags
_atom_site_occupancy
_atom_site_disorder_assembly
_atom_site_disorder_group
Ni Ni1 0.71391(7) 0.20931(6) 0.07096(4) 0.0268(2) Uani d . 1 . .
N N1 0.7944(4) 0.0931(3) 0.1775(2) 0.0212(8) Uani d . 1 . .
N N2 0.6262(5) 0.3303(4) -0.0398(3) 0.0364(11) Uani d . 1 . .
N N3 0.5712(6) 0.5362(6) -0.1177(3) 0.0574(17) Uani d . 1 . .
N N4 0.7236(6) 0.5244(4) 0.0275(3) 0.0451(13) Uani d . 1 . .
H H4B 0.7678 0.4812 0.0758 0.054 Uiso calc R 1 . .
H H4C 0.7332 0.6080 0.0254 0.054 Uiso calc R 1 . .
O O1 0.7779(4) 0.3446(3) 0.1821(2) 0.0328(8) Uani d . 1 . .
O O2 0.8528(5) 0.3529(3) 0.3379(2) 0.0395(9) Uani d . 1 . .
O O3 0.6800(4) 0.0198(4) 0.0080(2) 0.0328(8) Uani d . 1 . .
O O4 0.7485(7) -0.1853(4) 0.0367(3) 0.0740(18) Uani d . 1 . .
C C1 0.8233(6) 0.2929(4) 0.2627(3) 0.0289(11) Uani d . 1 . .
C C2 0.8404(5) 0.1458(4) 0.2621(3) 0.0229(9) Uani d . 1 . .
C C3 0.8944(5) 0.0683(5) 0.3388(3) 0.0290(10) Uani d . 1 . .
H H3A 0.9272 0.1048 0.3979 0.035 Uiso calc R 1 . .
C C4 0.8982(6) -0.0660(5) 0.3249(4) 0.0376(12) Uani d . 1 . .
H H4A 0.9347 -0.1210 0.3753 0.045 Uiso calc R 1 . .
C C5 0.8481(7) -0.1188(5) 0.2367(4) 0.0394(13) Uani d . 1 . .
H H5A 0.8490 -0.2088 0.2272 0.047 Uiso calc R 1 . .
C C6 0.7967(5) -0.0346(4) 0.1630(3) 0.0271(10) Uani d . 1 . .
C C7 0.7374(5) -0.0716(5) 0.0620(3) 0.0307(11) Uani d . 1 . .
C C8 0.6402(7) 0.4615(6) -0.0441(3) 0.0416(15) Uani d . 1 . .
C C9 0.5438(7) 0.2718(7) -0.1134(4) 0.0497(17) Uani d . 1 . .
H H9A 0.5343 0.1812 -0.1121 0.060 Uiso calc R 1 . .
C C10 0.4716(7) 0.3385(8) -0.1914(4) 0.060(2) Uani d . 1 . .
H H10A 0.4143 0.2962 -0.2424 0.072 Uiso calc R 1 . .
C C11 0.4907(8) 0.4728(8) -0.1885(4) 0.068(3) Uani d . 1 . .
H H11A 0.4436 0.5216 -0.2397 0.082 Uiso calc R 1 . .
O O1W 0.5159(4) 0.2003(4) 0.1048(2) 0.0419(10) Uani d . 1 . .
H H1 0.4722 0.1549 0.0585 0.063 Uiso d R 1 . .
H H2 0.4721 0.2693 0.1148 0.063 Uiso d R 1 . .
O O2W 0.9039(4) 0.2190(3) 0.0257(2) 0.0266(7) Uani d . 1 . .
H H3 0.8894 0.1987 -0.0320 0.040 Uiso d R 1 . .
H H4 0.9753 0.1835 0.0619 0.040 Uiso d R 1 . .
O O3W 0.1432(4) 0.1177(3) 0.1323(2) 0.0320(8) Uani d . 1 . .
H H5 0.1465 0.0351 0.1402 0.048 Uiso d R 1 . .
H H6 0.1922 0.1248 0.0907 0.048 Uiso d R 1 . .

loop_
_atom_site_aniso_label
_atom_site_aniso_U_11
_atom_site_aniso_U_22
_atom_site_aniso_U_33
_atom_site_aniso_U_12
_atom_site_aniso_U_13
_atom_site_aniso_U_23
Ni1 0.0394(4) 0.0241(3) 0.0137(3) 0.0101(3) -0.0012(2) -0.0018(2)
N1 0.0236(19) 0.0191(18) 0.0180(17) 0.0013(14) -0.0016(14) -0.0012(14)
N2 0.057(3) 0.038(2) 0.0124(18) 0.029(2) 0.0047(18) -0.0002(16)
N3 0.080(4) 0.071(4) 0.028(3) 0.056(3) 0.028(3) 0.027(3)
N4 0.087(4) 0.024(2) 0.029(2) 0.020(2) 0.023(2) 0.0073(18)
O1 0.062(2) 0.0211(16) 0.0139(15) 0.0066(16) 0.0060(15) 0.0004(13)
O2 0.081(3) 0.0207(17) 0.0148(16) -0.0061(17) 0.0053(16) -0.0018(13)
O3 0.0317(18) 0.041(2) 0.0225(16) 0.0007(15) 0.0000(14) -0.0072(15)
O4 0.174(6) 0.021(2) 0.031(2) -0.021(3) 0.029(3) -0.0078(17)
C1 0.048(3) 0.017(2) 0.019(2) -0.004(2) 0.001(2) 0.0006(17)
C2 0.028(2) 0.019(2) 0.020(2) -0.0006(17) 0.0011(17) -0.0022(17)
C3 0.040(3) 0.027(2) 0.017(2) 0.003(2) 0.0000(19) 0.0004(18)
C4 0.060(4) 0.024(2) 0.028(3) 0.013(2) 0.009(2) 0.010(2)
C5 0.071(4) 0.020(2) 0.031(3) 0.003(2) 0.018(3) 0.000(2)
C6 0.036(3) 0.019(2) 0.027(2) -0.0036(19) 0.0095(19) -0.0023(18)
C7 0.038(3) 0.028(2) 0.029(2) -0.013(2) 0.014(2) -0.007(2)
C8 0.067(4) 0.043(3) 0.020(2) 0.038(3) 0.020(2) 0.012(2)
C9 0.059(4) 0.066(4) 0.019(2) 0.039(3) -0.002(2) -0.007(2)
C10 0.052(4) 0.111(6) 0.017(2) 0.056(4) 0.005(2) -0.002(3)
C11 0.082(5) 0.107(6) 0.021(3) 0.077(5) 0.023(3) 0.025(3)
O1W 0.041(2) 0.067(3) 0.0181(16) 0.0300(19) 0.0075(15) 0.0021(16)
O2W 0.043(2) 0.0210(16) 0.0131(14) 0.0062(14) -0.0003(13) -0.0016(12)
O3W 0.047(2) 0.0229(17) 0.0244(16) 0.0005(15) 0.0040(15) 0.0003(13)

loop_
_atom_type_symbol
_atom_type_description
_atom_type_scat_dispersion_real
_atom_type_scat_dispersion_imag
_atom_type_scat_source
C C 0.0033 0.0016 'International Tables Vol C Tables 4.2.6.8 and 6.1.1.4'
H H 0.0000 0.0000 'International Tables Vol C Tables 4.2.6.8 and 6.1.1.4'
N N 0.0061 0.0033 'International Tables Vol C Tables 4.2.6.8 and 6.1.1.4'
O O 0.0106 0.0060 'International Tables Vol C Tables 4.2.6.8 and 6.1.1.4'
Ni Ni 0.3393 1.1124 'International Tables Vol C Tables 4.2.6.8 and 6.1.1.4'

loop_
_geom_angle_atom_site_label_1
_geom_angle_atom_site_label_2
_geom_angle_atom_site_label_3
_geom_angle_site_symmetry_1
_geom_angle_site_symmetry_3
_geom_angle
_geom_angle_publ_flag
N1 Ni1 N2 . . 178.94(18) ?
N1 Ni1 O1W . . 90.35(15) ?
N2 Ni1 O1W . . 88.59(17) ?
N1 Ni1 O2W . . 93.46(14) ?
N2 Ni1 O2W . . 87.59(16) ?
O1W Ni1 O2W . . 175.37(12) ?
N1 Ni1 O1 . . 77.84(13) ?
N2 Ni1 O1 . . 102.19(15) ?
O1W Ni1 O1 . . 88.48(15) ?
O2W Ni1 O1 . . 94.88(13) ?
N1 Ni1 O3 . . 78.02(13) ?
N2 Ni1 O3 . . 101.92(15) ?
O1W Ni1 O3 . . 90.07(15) ?
O2W Ni1 O3 . . 88.15(13) ?
O1 Ni1 O3 . . 155.80(13) ?
C6 N1 C2 . . 122.3(4) ?
C6 N1 Ni1 . . 118.9(3) ?
C2 N1 Ni1 . . 118.8(3) ?
C9 N2 C8 . . 117.1(5) ?
C9 N2 Ni1 . . 115.7(4) ?
C8 N2 Ni1 . . 127.1(4) ?
C11 N3 C8 . . 116.4(6) ?
C8 N4 H4B . . 120.0 ?
C8 N4 H4C . . 120.0 ?
H4B N4 H4C . . 120.0 ?
C1 O1 Ni1 . . 114.9(3) ?
C7 O3 Ni1 . . 113.2(3) ?
O2 C1 O1 . . 125.5(4) ?
O2 C1 C2 . . 119.6(4) ?
O1 C1 C2 . . 114.8(4) ?
N1 C2 C3 . . 120.9(4) ?
N1 C2 C1 . . 113.2(4) ?
C3 C2 C1 . . 126.0(4) ?
C2 C3 C4 . . 117.7(4) ?
C2 C3 H3A . . 121.1 ?
C4 C3 H3A . . 121.1 ?
C5 C4 C3 . . 120.4(5) ?
C5 C4 H4A . . 119.8 ?
C3 C4 H4A . . 119.8 ?
C6 C5 C4 . . 118.5(5) ?
C6 C5 H5A . . 120.8 ?
C4 C5 H5A . . 120.8 ?
N1 C6 C5 . . 120.2(4) ?
N1 C6 C7 . . 112.9(4) ?
C5 C6 C7 . . 126.9(4) ?
O4 C7 O3 . . 124.2(5) ?
O4 C7 C6 . . 119.4(5) ?
O3 C7 C6 . . 116.4(4) ?
N4 C8 N2 . . 119.3(4) ?
N4 C8 N3 . . 117.0(6) ?
N2 C8 N3 . . 123.7(6) ?
N2 C9 C10 . . 123.4(7) ?
N2 C9 H9A . . 118.3 ?
C10 C9 H9A . . 118.3 ?
C9 C10 C11 . . 115.1(6) ?
C9 C10 H10A . . 122.4 ?
C11 C10 H10A . . 122.4 ?
N3 C11 C10 . . 124.2(5) ?
N3 C11 H11A . . 117.9 ?
C10 C11 H11A . . 117.9 ?
Ni1 O1W H1 . . 98.9 ?
Ni1 O1W H2 . . 121.3 ?
H1 O1W H2 . . 114.3 ?
Ni1 O2W H3 . . 109.9 ?
Ni1 O2W H4 . . 115.4 ?
H3 O2W H4 . . 116.5 ?
H5 O3W H6 . . 99.9 ?

loop_
_geom_bond_atom_site_label_1
_geom_bond_atom_site_label_2
_geom_bond_site_symmetry_2
_geom_bond_distance
_geom_bond_publ_flag
Ni1 N1 . 1.975(4) ?
Ni1 N2 . 2.062(4) ?
Ni1 O1W . 2.070(4) ?
Ni1 O2W . 2.076(4) ?
Ni1 O1 . 2.117(3) ?
Ni1 O3 . 2.136(4) ?
N1 C6 . 1.321(6) ?
N1 C2 . 1.330(5) ?
N2 C9 . 1.329(7) ?
N2 C8 . 1.348(8) ?
N3 C11 . 1.317(10) ?
N3 C8 . 1.365(6) ?
N4 C8 . 1.334(8) ?
N4 H4B . 0.8600 ?
N4 H4C . 0.8600 ?
O1 C1 . 1.278(5) ?
O2 C1 . 1.235(6) ?
O3 C7 . 1.267(6) ?
O4 C7 . 1.230(6) ?
C1 C2 . 1.510(6) ?
C2 C3 . 1.377(6) ?
C3 C4 . 1.388(7) ?
C3 H3A . 0.9300 ?
C4 C5 . 1.382(7) ?
C4 H4A . 0.9300 ?
C5 C6 . 1.381(7) ?
C5 H5A . 0.9300 ?
C6 C7 . 1.509(6) ?
C9 C10 . 1.377(8) ?
C9 H9A . 0.9300 ?
C10 C11 . 1.382(12) ?
C10 H10A . 0.9300 ?
C11 H11A . 0.9300 ?
O1W H1 . 0.8500 ?
O1W H2 . 0.8499 ?
O2W H3 . 0.8500 ?
O2W H4 . 0.8500 ?
O3W H5 . 0.8500 ?
O3W H6 . 0.8500 ?

loop_
_geom_hbond_atom_site_label_D
_geom_hbond_atom_site_label_H
_geom_hbond_atom_site_label_A
_geom_hbond_site_symmetry_A
_geom_hbond_distance_DH
_geom_hbond_distance_HA
_geom_hbond_distance_DA
_geom_hbond_angle_DHA
_geom_hbond_publ_flag
N4 H4B O1 1_555 0.86 2.073 2.867(5) 153 yes
N4 H4C O4 1_565 0.86 2.117 2.973(6) 173 yes
O1W H1 O4 3_655 0.85 2.287 2.906(7) 130 yes
O1W H1 O3 3_655 0.85 2.374 3.152(5) 152 yes
O1W H2 N3 3_665 0.85 2.030 2.835(7) 158 no
O2W H3 O2 4_565 0.85 1.928 2.777(4) 178 yes
O2W H4 O3W 1_655 0.85 1.839 2.685(5) 173 yes
O3W H5 O2 2_645 0.85 1.887 2.736(4) 177 yes
O3W H6 O4 3_655 0.85 2.153 2.964(6) 159 yes
O3W H6 O3 3_655 0.85 2.557 3.253(5) 140 yes

loop_
_geom_torsion_atom_site_label_1
_geom_torsion_atom_site_label_2
_geom_torsion_atom_site_label_3
_geom_torsion_atom_site_label_4
_geom_torsion_site_symmetry_1
_geom_torsion_site_symmetry_2
_geom_torsion_site_symmetry_3
_geom_torsion_site_symmetry_4
_geom_torsion
_geom_torsion_publ_flag
O1W Ni1 N1 C6 . . . . 92.7(4) ?
O2W Ni1 N1 C6 . . . . -84.7(4) ?
O1 Ni1 N1 C6 . . . . -179.0(4) ?
O3 Ni1 N1 C6 . . . . 2.7(3) ?
O1W Ni1 N1 C2 . . . . -85.3(3) ?
O2W Ni1 N1 C2 . . . . 97.3(3) ?
O1 Ni1 N1 C2 . . . . 3.0(3) ?
O3 Ni1 N1 C2 . . . . -175.3(4) ?
O1W Ni1 N2 C9 . . . . -75.1(4) ?
O2W Ni1 N2 C9 . . . . 102.3(4) ?
O1 Ni1 N2 C9 . . . . -163.2(4) ?
O3 Ni1 N2 C9 . . . . 14.7(4) ?
O1W Ni1 N2 C8 . . . . 102.8(5) ?
O2W Ni1 N2 C8 . . . . -79.8(5) ?
O1 Ni1 N2 C8 . . . . 14.7(5) ?
O3 Ni1 N2 C8 . . . . -167.4(4) ?
N1 Ni1 O1 C1 . . . . -5.9(4) ?
N2 Ni1 O1 C1 . . . . 173.0(4) ?
O1W Ni1 O1 C1 . . . . 84.8(4) ?
O2W Ni1 O1 C1 . . . . -98.4(4) ?
O3 Ni1 O1 C1 . . . . -2.0(6) ?
N1 Ni1 O3 C7 . . . . -6.9(3) ?
N2 Ni1 O3 C7 . . . . 174.2(3) ?
O1W Ni1 O3 C7 . . . . -97.2(3) ?
O2W Ni1 O3 C7 . . . . 87.1(3) ?
O1 Ni1 O3 C7 . . . . -10.7(6) ?
Ni1 O1 C1 O2 . . . . -172.6(5) ?
Ni1 O1 C1 C2 . . . . 7.4(6) ?
C6 N1 C2 C3 . . . . 0.6(7) ?
Ni1 N1 C2 C3 . . . . 178.6(4) ?
C6 N1 C2 C1 . . . . -178.1(4) ?
Ni1 N1 C2 C1 . . . . -0.2(5) ?
O2 C1 C2 N1 . . . . 175.1(5) ?
O1 C1 C2 N1 . . . . -5.0(6) ?
O2 C1 C2 C3 . . . . -3.6(8) ?
O1 C1 C2 C3 . . . . 176.3(5) ?
N1 C2 C3 C4 . . . . -0.4(7) ?
C1 C2 C3 C4 . . . . 178.2(5) ?
C2 C3 C4 C5 . . . . -0.5(8) ?
C3 C4 C5 C6 . . . . 1.1(9) ?
C2 N1 C6 C5 . . . . 0.0(7) ?
Ni1 N1 C6 C5 . . . . -177.9(4) ?
C2 N1 C6 C7 . . . . 179.2(4) ?
Ni1 N1 C6 C7 . . . . 1.3(5) ?
C4 C5 C6 N1 . . . . -0.8(8) ?
C4 C5 C6 C7 . . . . -179.9(5) ?
Ni1 O3 C7 O4 . . . . -169.6(5) ?
Ni1 O3 C7 C6 . . . . 9.5(5) ?
N1 C6 C7 O4 . . . . 171.6(5) ?
C5 C6 C7 O4 . . . . -9.3(8) ?
N1 C6 C7 O3 . . . . -7.5(6) ?
C5 C6 C7 O3 . . . . 171.6(5) ?
C9 N2 C8 N4 . . . . -179.0(5) ?
Ni1 N2 C8 N4 . . . . 3.2(7) ?
C9 N2 C8 N3 . . . . 2.3(8) ?
Ni1 N2 C8 N3 . . . . -175.6(4) ?
C11 N3 C8 N4 . . . . 179.1(5) ?
C11 N3 C8 N2 . . . . -2.1(8) ?
C8 N2 C9 C10 . . . . -1.2(9) ?
Ni1 N2 C9 C10 . . . . 176.9(5) ?
N2 C9 C10 C11 . . . . 0.0(9) ?
C8 N3 C11 C10 . . . . 0.8(9) ?
C9 C10 C11 N3 . . . . 0.2(9) ?
